data_1000227
loop_
_publ_author_name
'Laligant, Y'
'Pannetier, J'
'Leblanc, M'
'Labbe, P'
'Heger, G'
'Ferey, G'

_publ_section_title
;
Crystal structure refinement of the inverse weberite Mn Fe F~5~ (H~2~
O)~2~
;
_journal_coden_ASTM ZEKRDZ
_journal_name_full
;
Zeitschrift fuer Kristallographie (149,1979-)
;
_journal_page_first 1
_journal_page_last 10
_journal_volume 181
_journal_year 1987
_chemical_formula_structural 'Mn Fe F5 (H2 O)2'
_chemical_formula_sum 'F5 Fe H4 Mn O2'
_chemical_name_systematic 'Manganese iron pentafluoride bis(hydrate)'
_space_group_IT_number 74
_symmetry_cell_setting orthorhombic
_symmetry_Int_Tables_number 74
_symmetry_space_group_name_Hall '-I 2b 2'
_symmetry_space_group_name_H-M 'I m m a'
_cell_angle_alpha 90
_cell_angle_beta 90
_cell_angle_gamma 90
_cell_formula_units_Z 4
_cell_length_a 7.5635(2)
_cell_length_b 10.901(1)
_cell_length_c 6.7319(2)
_cell_volume 555.0
_refine_ls_R_factor_all 0.018
_cod_original_formula_sum 'H4 F5 Fe Mn O2'
_cod_database_code 1000227

loop_
_symmetry_equiv_pos_as_xyz
x,y,z
x,-y,-z
x,1/2+y,-z
x,1/2-y,z
-x,-y,-z
-x,y,z
-x,1/2-y,z
-x,1/2+y,-z
1/2+x,1/2+y,1/2+z
1/2+x,1/2-y,1/2-z
1/2+x,y,1/2-z
1/2+x,-y,1/2+z
1/2-x,1/2-y,1/2-z
1/2-x,1/2+y,1/2+z
1/2-x,-y,1/2+z
1/2-x,y,1/2-z

loop_
_atom_site_aniso_label
_atom_site_aniso_U_11
_atom_site_aniso_U_12
_atom_site_aniso_U_13
_atom_site_aniso_U_22
_atom_site_aniso_U_23
_atom_site_aniso_U_33
Mn1 0.0105(1) 0. 0. 0.0115(1) -0.0033(1) 0.0152(1)
Fe1 0.0073(2) 0. -0.0008(1) 0.0075(1) 0. 0.0113(1)
F1 0.0167(2) 0.0043(2) 0.0021(2) 0.0175(2) 0.0088(2) 0.0229(3)
F2 0.0076(4) 0. 0. 0.0210(5) 0. 0.0215(5)
O1 0.0220(5) 0. 0. 0.0443(8) 0.0075(5) 0.0177(5)

loop_
_atom_site_label
_atom_site_type_symbol
_atom_site_symmetry_multiplicity
_atom_site_Wyckoff_symbol
_atom_site_fract_x
_atom_site_fract_y
_atom_site_fract_z
_atom_site_occupancy
_atom_site_attached_hydrogens
_atom_site_calc_flag
Mn1 Mn2+ 4 a 0. 0. 0. 1. 0 d
Fe1 Fe3+ 4 c 0.25 0.25 0.25 1. 0 d
F1 F1- 16 j 0.2924(1) 0.1252(1) 0.4444(1) 1. 0 d
F2 F1- 4 e 0. 0.25 0.3237(2) 1. 0 d
O1 O2- 8 h 0.5 0.5711(1) 0.2000(2) 1. 0 d
H1 H1+ 16 j 0.080(2) 0.096(1) 0.650(3) 1. 0 d

loop_
_atom_type_symbol
_atom_type_oxidation_number
Mn2+ 2.000
Fe3+ 3.000
F1- -1.000
O2- -2.000
H1+ 1.000
